data_9007007
loop_
_publ_author_name
'Harrison, R. J.'
'Redfern, S. A. T.'

_publ_section_title
;
 Short- and long-range ordering in the ilmenite-hematite solid solution
 Sample: ilm65, T = 918 C
;
_journal_name_full 'Physics and Chemistry of Minerals'
_journal_page_first 399
_journal_page_last 412
_journal_paper_doi 10.1007/s002690100167
_journal_volume 28
_journal_year 2001
_chemical_formula_sum 'Fe1.35 O3 Ti0.65'
_chemical_name_mineral Ilmenite
_space_group_IT_number 167
_symmetry_space_group_name_Hall '-R 3 2"c'
_symmetry_space_group_name_H-M 'R -3 c :H'
_cell_angle_alpha 90
_cell_angle_beta 90
_cell_angle_gamma 120
_cell_length_a 5.13336
_cell_length_b 5.13336
_cell_length_c 14.0327
_cell_formula_units_Z 6
_cell_volume 320.240
_database_code_amcsd 0008592
_diffrn_ambient_temperature 1191.15
_exptl_crystal_density_diffrn 4.807
_cod_original_sg_symbol_H-M 'R -3 c'
_cod_original_formula_sum '(Fe1.35 Ti.65) O3'
_cod_database_code 9007007

loop_
_space_group_symop_operation_xyz
x,y,z
2/3+x,1/3+y,1/3+z
1/3+x,2/3+y,2/3+z
x,x-y,1/2+z
2/3+x,1/3+x-y,5/6+z
1/3+x,2/3+x-y,1/6+z
y,x,1/2-z
2/3+y,1/3+x,5/6-z
1/3+y,2/3+x,1/6-z
-x+y,y,1/2+z
2/3-x+y,1/3+y,5/6+z
1/3-x+y,2/3+y,1/6+z
-x,-x+y,1/2-z
2/3-x,1/3-x+y,5/6-z
1/3-x,2/3-x+y,1/6-z
-y,-x,1/2+z
2/3-y,1/3-x,5/6+z
1/3-y,2/3-x,1/6+z
x-y,-y,1/2-z
2/3+x-y,1/3-y,5/6-z
1/3+x-y,2/3-y,1/6-z
y,-x+y,-z
2/3+y,1/3-x+y,1/3-z
1/3+y,2/3-x+y,2/3-z
-x+y,-x,z
2/3-x+y,1/3-x,1/3+z
1/3-x+y,2/3-x,2/3+z
-x,-y,-z
2/3-x,1/3-y,1/3-z
1/3-x,2/3-y,2/3-z
-y,x-y,z
2/3-y,1/3+x-y,1/3+z
1/3-y,2/3+x-y,2/3+z
x-y,x,-z
2/3+x-y,1/3+x,1/3-z
1/3+x-y,2/3+x,2/3-z

loop_
_atom_site_label
_atom_site_fract_x
_atom_site_fract_y
_atom_site_fract_z
_atom_site_occupancy
_atom_site_U_iso_or_equiv
Fe 0.00000 0.00000 0.35716 0.67500 0.02550
Ti 0.00000 0.00000 0.35716 0.32500 0.02550
O 0.30620 0.00000 0.25000 1.00000 0.02420

loop_
_cod_related_entry_id
_cod_related_entry_database
_cod_related_entry_code
1 AMCSD 0008592
